data_1519752
loop_
_publ_author_name
'Butler, Ian R.'
'Horton, Peter N.'
'Hursthouse, Michael B.'
'Coles, Simon J.'

_publ_section_title
;
 C21H12BrF6FeN
;
_journal_name_full 'Crystal Structure Report Archive'
_journal_page_first 1105
_journal_year 2005
_chemical_formula_sum 'C21 H12 Br F6 Fe N'
_chemical_formula_weight 528.08
_space_group_IT_number 33
_symmetry_cell_setting orthorhombic
_symmetry_space_group_name_Hall 'P 2c -2n'
_symmetry_space_group_name_H-M 'P n a 21'
_atom_sites_solution_hydrogens geom
_atom_sites_solution_primary direct
_atom_sites_solution_secondary difmap
_cell_angle_alpha 90.00
_cell_angle_beta 90.00
_cell_angle_gamma 90.00
_cell_formula_units_Z 8
_cell_length_a 14.7387(12)
_cell_length_b 10.7713(9)
_cell_length_c 23.365(2)
_cell_measurement_reflns_used 4552
_cell_measurement_temperature 120(2)
_cell_measurement_theta_max 27.485
_cell_measurement_theta_min 2.910
_cell_volume 3709.3(5)
_computing_cell_refinement 'DENZO (Otwinowski & Minor, 1997) & COLLECT (Hooft, R.W.W., 1998)'
_computing_data_collection 'COLLECT (Hooft, R.W.W., 1998)'
_computing_data_reduction 'DENZO (Otwinowski & Minor, 1997) & COLLECT (Hooft, R.W.W., 1998)'
_computing_molecular_graphics 'ORTEP3 for Windows (Farrugia, 1997)'
_computing_structure_refinement 'SHELXL-97 (Sheldrick, 1997b)'
_computing_structure_solution 'SHELXS-97 (Sheldrick, 1997a)'
_diffrn_ambient_temperature 120(2)
_diffrn_detector_area_resol_mean 9.091
_diffrn_measured_fraction_theta_full 0.989
_diffrn_measured_fraction_theta_max 0.989
_diffrn_measurement_device_type 'Bruker-Nonius 95mm CCD camera on \k-goniostat'
_diffrn_measurement_method '\f & \w scans'
_diffrn_radiation_monochromator graphite
_diffrn_radiation_source 'Bruker-Nonius FR591 rotating anode'
_diffrn_radiation_type MoK\a
_diffrn_radiation_wavelength 0.71073
_diffrn_reflns_av_R_equivalents 0.0468
_diffrn_reflns_av_sigmaI/netI 0.0556
_diffrn_reflns_limit_h_max 18
_diffrn_reflns_limit_h_min -19
_diffrn_reflns_limit_k_max 13
_diffrn_reflns_limit_k_min -13
_diffrn_reflns_limit_l_max 30
_diffrn_reflns_limit_l_min -28
_diffrn_reflns_number 25849
_diffrn_reflns_theta_full 27.48
_diffrn_reflns_theta_max 27.48
_diffrn_reflns_theta_min 3.35
_exptl_absorpt_coefficient_mu 3.034
_exptl_absorpt_correction_T_max 0.8631
_exptl_absorpt_correction_T_min 0.2814
_exptl_absorpt_correction_type multi-scan
_exptl_absorpt_process_details 'SADABS V2.10 (Sheldrick, G.M., 2003)'
_exptl_crystal_colour Red
_exptl_crystal_density_diffrn 1.891
_exptl_crystal_density_method 'not measured'
_exptl_crystal_description Plate
_exptl_crystal_F_000 2080
_exptl_crystal_size_max 0.56
_exptl_crystal_size_mid 0.36
_exptl_crystal_size_min 0.05
_refine_diff_density_max 1.827
_refine_diff_density_min -1.241
_refine_diff_density_rms 0.131
_refine_ls_abs_structure_details 'Flack H D (1983), Acta Cryst. A39, 876-881'
_refine_ls_abs_structure_Flack 0.425(13)
_refine_ls_extinction_method none
_refine_ls_goodness_of_fit_ref 1.040
_refine_ls_hydrogen_treatment constr
_refine_ls_matrix_type full
_refine_ls_number_parameters 542
_refine_ls_number_reflns 8235
_refine_ls_number_restraints 669
_refine_ls_restrained_S_all 1.001
_refine_ls_R_factor_all 0.0745
_refine_ls_R_factor_gt 0.0523
_refine_ls_shift/su_max 0.001
_refine_ls_shift/su_mean 0.000
_refine_ls_structure_factor_coef Fsqd
_refine_ls_weighting_details 'calc w=1/[\s^2^(Fo^2^)+(0.0801P)^2^+4.5403P] where P=(Fo^2^+2Fc^2^)/3'
_refine_ls_weighting_scheme calc
_refine_ls_wR_factor_gt 0.1296
_refine_ls_wR_factor_ref 0.1409
_reflns_number_gt 6449
_reflns_number_total 8235
_reflns_threshold_expression >2sigma(I)
_cod_data_source_file eCrystal-1105.cif
_cod_data_source_block s93
_cod_depositor_comments
;
Citation :
Butler, Ian R. and Horton, Peter N. and Hursthouse, Michael B. and 
Coles, Simon J. (2005) 
University of Southampton, Crystal Structure Report Archive. 
(doi:10.5258/ecrystals/1105)

More at:
http://ecrystals.chem.soton.ac.uk/1105/
;
_cod_original_cell_volume 3709.4(6)
_cod_original_sg_symbol_H-M Pna2(1)
_cod_database_code 1519752

loop_
_symmetry_equiv_pos_as_xyz
'x, y, z'
'-x, -y, z+1/2'
'x+1/2, -y+1/2, z'
'-x+1/2, y+1/2, z+1/2'

loop_
_atom_site_label
_atom_site_type_symbol
_atom_site_fract_x
_atom_site_fract_y
_atom_site_fract_z
_atom_site_U_iso_or_equiv
_atom_site_adp_type
_atom_site_occupancy
_atom_site_symmetry_multiplicity
_atom_site_calc_flag
_atom_site_refinement_flags
_atom_site_disorder_assembly
_atom_site_disorder_group
C1 C 0.7488(5) 0.3448(6) 0.5685(3) 0.0209(13) Uani 1 1 d U . .
C2 C 0.7026(5) 0.2580(6) 0.5292(4) 0.0140(15) Uani 1 1 d U . .
H2 H 0.6597 0.2778 0.5002 0.017 Uiso 1 1 calc R . .
C3 C 0.7368(4) 0.1365(7) 0.5442(3) 0.0229(14) Uani 1 1 d U . .
H3 H 0.7202 0.0606 0.5263 0.027 Uiso 1 1 calc R . .
C4 C 0.7982(5) 0.1487(7) 0.5894(3) 0.0278(14) Uani 1 1 d U . .
H4 H 0.8304 0.0816 0.6062 0.033 Uiso 1 1 calc R . .
C5 C 0.8061(6) 0.2730(9) 0.6065(4) 0.0284(16) Uani 1 1 d U . .
H5 H 0.8419 0.3041 0.6371 0.034 Uiso 1 1 calc R . .
C6 C 0.8773(4) 0.2976(7) 0.4390(3) 0.0164(12) Uani 1 1 d U . .
C7 C 0.9164(4) 0.3827(6) 0.4798(3) 0.0189(11) Uani 1 1 d U . .
H7 H 0.9052 0.4693 0.4830 0.023 Uiso 1 1 calc R . .
C8 C 0.9757(4) 0.3089(8) 0.5144(3) 0.0252(16) Uani 1 1 d U . .
H8 H 1.0134 0.3400 0.5441 0.030 Uiso 1 1 calc R . .
C9 C 0.9703(4) 0.1891(8) 0.4987(3) 0.0233(16) Uani 1 1 d U . .
H9 H 1.0021 0.1222 0.5160 0.028 Uiso 1 1 calc R . .
C10 C 0.9087(4) 0.1787(6) 0.4517(3) 0.0160(12) Uani 1 1 d U . .
H10 H 0.8922 0.1043 0.4326 0.019 Uiso 1 1 calc R . .
C11 C 0.8101(3) 0.3367(5) 0.3951(2) 0.0127(11) Uani 1 1 d U . .
C12 C 0.7466(4) 0.4252(6) 0.4078(2) 0.0140(12) Uani 1 1 d U . .
H12 H 0.7459 0.4649 0.4441 0.017 Uiso 1 1 calc R . .
C13 C 0.6821(4) 0.4555(5) 0.3654(3) 0.0148(12) Uani 1 1 d U . .
C14 C 0.7406(4) 0.3231(6) 0.3005(2) 0.0137(11) Uani 1 1 d U . .
C15 C 0.7378(5) 0.2694(6) 0.2445(4) 0.0135(14) Uani 1 1 d U . .
C16 C 0.8026(4) 0.1870(6) 0.2271(3) 0.0197(13) Uani 1 1 d U . .
H16 H 0.8001 0.1519 0.1899 0.024 Uiso 1 1 calc R . .
C17 C 0.8731(4) 0.1547(6) 0.2648(3) 0.0245(14) Uani 1 1 d U . .
H17 H 0.9188 0.0987 0.2523 0.029 Uiso 1 1 calc R . .
C18 C 0.8775(4) 0.2015(6) 0.3184(3) 0.0192(12) Uani 1 1 d U . .
H18 H 0.9261 0.1776 0.3427 0.023 Uiso 1 1 calc R . .
C19 C 0.8108(4) 0.2857(7) 0.3394(3) 0.0151(11) Uani 1 1 d U . .
C20 C 0.6088(4) 0.5516(6) 0.3807(3) 0.0192(13) Uani 1 1 d U . .
C21 C 0.6668(4) 0.3104(6) 0.2026(3) 0.0258(13) Uani 1 1 d U . .
N1 N 0.6750(3) 0.4076(5) 0.3152(2) 0.0124(10) Uani 1 1 d U . .
F1 F 0.5919(3) 0.5529(5) 0.4364(2) 0.0424(13) Uani 1 1 d U . .
F2 F 0.6343(3) 0.6641(4) 0.3664(2) 0.0469(12) Uani 1 1 d U . .
F3 F 0.5308(3) 0.5305(5) 0.3556(2) 0.0466(14) Uani 1 1 d U . .
F4 F 0.5831(3) 0.2885(5) 0.22146(19) 0.0346(10) Uani 1 1 d U . .
F5 F 0.6712(3) 0.4327(4) 0.19136(17) 0.0353(9) Uani 1 1 d U . .
F6 F 0.6756(4) 0.2526(4) 0.1529(3) 0.0405(17) Uani 1 1 d U . .
Fe1 Fe 0.84402(8) 0.25170(7) 0.52178(5) 0.0139(3) Uani 1 1 d U . .
Br1 Br 0.72936(6) 0.51461(6) 0.57053(4) 0.03923(19) Uani 1 1 d U . .
C31 C 0.9987(5) -0.3424(6) 0.1982(3) 0.0227(13) Uani 1 1 d U . .
C32 C 1.0408(6) -0.2562(6) 0.2321(5) 0.0225(19) Uani 1 1 d U . .
H32 H 1.0842 -0.2754 0.2608 0.027 Uiso 1 1 calc R . .
C33 C 1.0125(5) -0.1395(8) 0.2191(3) 0.0264(15) Uani 1 1 d U . .
H33 H 1.0315 -0.0650 0.2373 0.032 Uiso 1 1 calc R . .
C34 C 0.9482(4) -0.1493(8) 0.1728(3) 0.0275(14) Uani 1 1 d U . .
H34 H 0.9180 -0.0833 0.1537 0.033 Uiso 1 1 calc R . .
C35 C 0.9397(5) -0.2778(9) 0.1617(3) 0.0256(13) Uani 1 1 d U . .
H35 H 0.9006 -0.3143 0.1341 0.031 Uiso 1 1 calc R . .
C36 C 0.8754(4) -0.2955(7) 0.3263(3) 0.0136(11) Uani 1 1 d U . .
C37 C 0.8452(4) -0.1702(7) 0.3131(3) 0.0185(13) Uani 1 1 d U . .
H37 H 0.8636 -0.0966 0.3322 0.022 Uiso 1 1 calc R . .
C38 C 0.7823(4) -0.1773(7) 0.2658(3) 0.0177(14) Uani 1 1 d U . .
H38 H 0.7516 -0.1103 0.2479 0.021 Uiso 1 1 calc R . .
C39 C 0.7757(4) -0.3111(7) 0.2511(3) 0.0175(14) Uani 1 1 d U . .
H39 H 0.7384 -0.3455 0.2219 0.021 Uiso 1 1 calc R . .
C40 C 0.8326(4) -0.3771(6) 0.2868(3) 0.0189(11) Uani 1 1 d U . .
H40 H 0.8417 -0.4644 0.2853 0.023 Uiso 1 1 calc R . .
C41 C 0.9414(3) -0.3339(5) 0.3706(2) 0.0136(11) Uani 1 1 d U . .
C42 C 1.0052(4) -0.4225(6) 0.3578(3) 0.0151(12) Uani 1 1 d U . .
H42 H 1.0048 -0.4616 0.3214 0.018 Uiso 1 1 calc R . .
C43 C 1.0697(4) -0.4550(5) 0.3977(3) 0.0128(11) Uani 1 1 d U . .
C44 C 1.0129(3) -0.3223(5) 0.4644(2) 0.0116(11) Uani 1 1 d U . .
C45 C 1.0165(6) -0.2732(7) 0.5214(4) 0.0198(14) Uani 1 1 d U . .
C46 C 0.9504(4) -0.1895(6) 0.5385(3) 0.0231(13) Uani 1 1 d U . .
H46 H 0.9534 -0.1552 0.5759 0.028 Uiso 1 1 calc R . .
C47 C 0.8797(4) -0.1541(6) 0.5024(3) 0.0240(14) Uani 1 1 d U . .
H47 H 0.8346 -0.0982 0.5158 0.029 Uiso 1 1 calc R . .
C48 C 0.8749(4) -0.2003(6) 0.4469(3) 0.0198(13) Uani 1 1 d U . .
H48 H 0.8266 -0.1761 0.4224 0.024 Uiso 1 1 calc R . .
C49 C 0.9422(4) -0.2834(7) 0.4273(3) 0.0137(11) Uani 1 1 d U . .
C50 C 1.1395(4) -0.5518(6) 0.3840(3) 0.0188(13) Uani 1 1 d U . .
C51 C 1.0889(4) -0.3131(6) 0.5616(3) 0.0256(14) Uani 1 1 d U . .
N31 N 1.0767(3) -0.4072(5) 0.4501(2) 0.0157(11) Uani 1 1 d U . .
F31 F 1.1561(3) -0.5582(4) 0.3280(2) 0.0362(12) Uani 1 1 d U . .
F32 F 1.1139(3) -0.6631(4) 0.4004(2) 0.0486(13) Uani 1 1 d U . .
F33 F 1.2198(3) -0.5299(5) 0.4084(2) 0.0434(13) Uani 1 1 d U . .
F34 F 1.1737(3) -0.2904(5) 0.5414(2) 0.0356(9) Uani 1 1 d U . .
F35 F 1.0854(3) -0.4348(4) 0.57286(17) 0.0326(9) Uani 1 1 d U . .
F36 F 1.0839(4) -0.2533(3) 0.6124(3) 0.0308(15) Uani 1 1 d U . .
Fe31 Fe 0.90706(8) -0.24877(7) 0.24374(5) 0.0131(3) Uani 1 1 d U . .
Br31 Br 1.02227(6) -0.51253(7) 0.19742(5) 0.0435(2) Uani 1 1 d U . .

loop_
_atom_site_aniso_label
_atom_site_aniso_U_11
_atom_site_aniso_U_22
_atom_site_aniso_U_33
_atom_site_aniso_U_23
_atom_site_aniso_U_13
_atom_site_aniso_U_12
C1 0.022(3) 0.022(3) 0.019(3) -0.005(3) 0.006(3) -0.002(2)
C2 0.010(3) 0.027(4) 0.005(3) 0.004(2) 0.003(2) 0.002(2)
C3 0.017(3) 0.020(3) 0.032(4) -0.002(3) 0.010(2) -0.005(2)
C4 0.028(4) 0.029(3) 0.027(3) 0.019(3) 0.008(2) 0.006(3)
C5 0.027(4) 0.047(4) 0.011(3) -0.002(3) -0.001(2) -0.009(4)
C6 0.018(3) 0.018(3) 0.013(2) 0.005(3) 0.002(2) -0.001(3)
C7 0.013(3) 0.024(3) 0.020(3) 0.004(2) 0.002(2) -0.006(2)
C8 0.010(3) 0.033(4) 0.033(4) 0.014(3) -0.007(2) -0.006(3)
C9 0.010(3) 0.037(4) 0.022(3) 0.017(3) 0.005(2) 0.008(3)
C10 0.005(3) 0.017(3) 0.026(3) -0.002(2) 0.003(2) 0.004(2)
C11 0.010(2) 0.012(3) 0.016(2) 0.005(2) 0.0013(19) -0.004(2)
C12 0.016(3) 0.016(3) 0.010(3) 0.004(2) -0.001(2) -0.004(2)
C13 0.014(3) 0.012(3) 0.019(3) 0.002(2) 0.002(2) 0.005(2)
C14 0.011(3) 0.014(3) 0.015(3) 0.002(2) 0.0004(19) 0.000(2)
C15 0.016(3) 0.013(3) 0.011(3) -0.003(3) 0.002(2) 0.000(2)
C16 0.028(3) 0.016(3) 0.015(3) -0.005(2) 0.006(2) 0.002(2)
C17 0.026(3) 0.019(3) 0.028(3) -0.001(3) 0.006(3) 0.012(3)
C18 0.021(3) 0.016(4) 0.021(3) 0.010(2) 0.006(2) 0.011(2)
C19 0.019(3) 0.013(3) 0.014(3) -0.002(3) 0.003(2) 0.002(3)
C20 0.023(3) 0.018(3) 0.017(3) -0.001(3) -0.003(2) 0.011(2)
C21 0.033(3) 0.024(3) 0.020(3) -0.006(3) -0.001(2) 0.008(3)
N1 0.015(2) 0.010(3) 0.012(2) 0.0059(19) 0.0028(18) 0.0016(19)
F1 0.046(3) 0.060(3) 0.021(2) 0.004(2) 0.0080(19) 0.039(2)
F2 0.041(2) 0.021(2) 0.078(3) 0.008(2) 0.030(2) 0.0115(18)
F3 0.027(2) 0.061(3) 0.052(3) -0.024(3) -0.0146(19) 0.022(2)
F4 0.026(2) 0.043(2) 0.035(2) -0.006(2) -0.0103(17) 0.000(2)
F5 0.053(2) 0.030(2) 0.023(2) 0.0080(17) -0.0035(17) 0.0142(18)
F6 0.050(4) 0.052(4) 0.020(3) -0.0139(17) -0.016(3) 0.021(2)
Fe1 0.0075(7) 0.0200(8) 0.0142(7) 0.0048(3) 0.0007(5) -0.0013(3)
Br1 0.0598(5) 0.0239(4) 0.0340(4) -0.0072(4) 0.0149(3) 0.0001(3)
C31 0.020(3) 0.031(3) 0.017(3) 0.000(3) 0.005(3) 0.006(3)
C32 0.002(3) 0.040(4) 0.025(5) 0.004(3) -0.002(2) -0.003(2)
C33 0.018(3) 0.032(3) 0.029(4) 0.003(3) 0.009(3) -0.007(2)
C34 0.018(3) 0.042(3) 0.022(3) 0.014(3) 0.005(2) 0.003(3)
C35 0.011(3) 0.052(3) 0.014(3) 0.002(3) 0.001(2) -0.001(3)
C36 0.004(3) 0.020(3) 0.017(2) 0.001(2) 0.0016(19) -0.001(2)
C37 0.020(3) 0.016(3) 0.019(3) 0.000(2) 0.004(2) 0.000(2)
C38 0.008(2) 0.017(3) 0.028(3) -0.002(3) 0.001(2) 0.003(2)
C39 0.010(3) 0.023(4) 0.019(3) -0.008(3) 0.003(2) -0.004(2)
C40 0.012(3) 0.021(3) 0.024(3) 0.002(2) 0.002(2) -0.003(2)
C41 0.009(3) 0.015(3) 0.017(3) 0.003(2) 0.003(2) 0.002(2)
C42 0.017(3) 0.011(3) 0.017(3) -0.003(2) 0.003(2) 0.002(2)
C43 0.012(3) 0.008(3) 0.019(3) -0.001(2) 0.004(2) -0.002(2)
C44 0.012(2) 0.008(3) 0.015(3) 0.000(2) 0.0019(19) -0.0041(18)
C45 0.024(3) 0.016(3) 0.019(3) -0.001(3) 0.005(3) -0.002(3)
C46 0.033(4) 0.019(3) 0.017(3) 0.002(3) 0.007(2) 0.001(2)
C47 0.027(3) 0.029(4) 0.016(3) 0.001(3) 0.013(2) 0.006(3)
C48 0.016(3) 0.022(4) 0.021(3) 0.001(3) 0.006(2) 0.001(2)
C49 0.008(3) 0.015(3) 0.018(3) 0.005(3) 0.007(2) -0.004(2)
C50 0.012(3) 0.024(3) 0.020(3) 0.002(3) 0.002(2) 0.002(2)
C51 0.033(3) 0.025(3) 0.019(3) -0.005(3) 0.002(2) 0.001(3)
N31 0.014(3) 0.015(3) 0.018(3) 0.001(2) -0.0016(19) -0.002(2)
F31 0.046(3) 0.042(3) 0.020(2) 0.003(2) 0.0136(18) 0.025(2)
F32 0.054(3) 0.014(2) 0.078(3) 0.014(2) 0.034(2) 0.0148(19)
F33 0.020(2) 0.050(3) 0.060(3) -0.024(3) -0.0087(19) 0.0155(19)
F34 0.020(2) 0.049(3) 0.038(2) -0.015(2) -0.0061(16) 0.003(2)
F35 0.047(2) 0.026(2) 0.0241(19) 0.0017(18) -0.0038(17) 0.0077(17)
F36 0.037(3) 0.037(3) 0.019(3) -0.0092(16) -0.004(2) 0.0070(16)
Fe31 0.0095(7) 0.0172(8) 0.0125(7) 0.0008(3) -0.0011(5) -0.0005(3)
Br31 0.0506(5) 0.0376(4) 0.0422(4) -0.0137(4) -0.0005(3) 0.0085(3)

loop_
_atom_type_symbol
_atom_type_description
_atom_type_scat_dispersion_real
_atom_type_scat_dispersion_imag
_atom_type_scat_source
C C 0.0033 0.0016 'International Tables Vol C Tables 4.2.6.8 and 6.1.1.4'
H H 0.0000 0.0000 'International Tables Vol C Tables 4.2.6.8 and 6.1.1.4'
N N 0.0061 0.0033 'International Tables Vol C Tables 4.2.6.8 and 6.1.1.4'
F F 0.0171 0.0103 'International Tables Vol C Tables 4.2.6.8 and 6.1.1.4'
Fe Fe 0.3463 0.8444 'International Tables Vol C Tables 4.2.6.8 and 6.1.1.4'
Br Br -0.2901 2.4595 'International Tables Vol C Tables 4.2.6.8 and 6.1.1.4'

loop_
_geom_angle_atom_site_label_1
_geom_angle_atom_site_label_2
_geom_angle_atom_site_label_3
_geom_angle
_geom_angle_site_symmetry_1
_geom_angle_site_symmetry_3
C5 C1 C2 108.2(6) . .
C5 C1 Br1 127.0(6) . .
C2 C1 Br1 124.7(5) . .
C5 C1 Fe1 70.5(4) . .
C2 C1 Fe1 70.9(4) . .
Br1 C1 Fe1 127.2(4) . .
C3 C2 C1 105.1(6) . .
C3 C2 Fe1 69.1(4) . .
C1 C2 Fe1 67.2(4) . .
C3 C2 H2 127.5 . .
C1 C2 H2 127.5 . .
Fe1 C2 H2 127.7 . .
C4 C3 C2 108.9(7) . .
C4 C3 Fe1 69.0(4) . .
C2 C3 Fe1 70.3(4) . .
C4 C3 H3 125.5 . .
C2 C3 H3 125.5 . .
Fe1 C3 H3 126.8 . .
C3 C4 C5 111.1(7) . .
C3 C4 Fe1 71.4(4) . .
C5 C4 Fe1 71.1(4) . .
C3 C4 H4 124.5 . .
C5 C4 H4 124.5 . .
Fe1 C4 H4 124.6 . .
C4 C5 C1 106.6(7) . .
C4 C5 Fe1 69.1(4) . .
C1 C5 Fe1 68.3(4) . .
C4 C5 H5 126.7 . .
C1 C5 H5 126.7 . .
Fe1 C5 H5 127.5 . .
C10 C6 C7 108.1(6) . .
C10 C6 C11 129.0(7) . .
C7 C6 C11 122.8(6) . .
C10 C6 Fe1 70.0(3) . .
C7 C6 Fe1 68.1(3) . .
C11 C6 Fe1 123.9(4) . .
C8 C7 C6 105.3(6) . .
C8 C7 Fe1 70.1(4) . .
C6 C7 Fe1 70.5(4) . .
C8 C7 H7 127.3 . .
C6 C7 H7 127.3 . .
Fe1 C7 H7 123.7 . .
C9 C8 C7 110.0(6) . .
C9 C8 Fe1 71.1(4) . .
C7 C8 Fe1 68.6(3) . .
C9 C8 H8 125.0 . .
C7 C8 H8 125.0 . .
Fe1 C8 H8 126.9 . .
C8 C9 C10 108.8(6) . .
C8 C9 Fe1 70.5(4) . .
C10 C9 Fe1 69.6(3) . .
C8 C9 H9 125.6 . .
C10 C9 H9 125.6 . .
Fe1 C9 H9 125.8 . .
C6 C10 C9 107.7(6) . .
C6 C10 Fe1 70.4(3) . .
C9 C10 Fe1 69.6(4) . .
C6 C10 H10 126.2 . .
C9 C10 H10 126.2 . .
Fe1 C10 H10 125.4 . .
C12 C11 C19 118.4(5) . .
C12 C11 C6 120.2(5) . .
C19 C11 C6 121.3(5) . .
C11 C12 C13 118.0(5) . .
C11 C12 H12 121.0 . .
C13 C12 H12 121.0 . .
N1 C13 C12 127.0(6) . .
N1 C13 C20 115.2(5) . .
C12 C13 C20 117.7(5) . .
N1 C14 C15 118.6(5) . .
N1 C14 C19 122.3(5) . .
C15 C14 C19 119.1(6) . .
C16 C15 C14 121.0(7) . .
C16 C15 C21 119.0(7) . .
C14 C15 C21 119.9(6) . .
C15 C16 C17 119.4(6) . .
C15 C16 H16 120.3 . .
C17 C16 H16 120.3 . .
C18 C17 C16 121.6(6) . .
C18 C17 H17 119.2 . .
C16 C17 H17 119.2 . .
C17 C18 C19 121.5(6) . .
C17 C18 H18 119.2 . .
C19 C18 H18 119.2 . .
C11 C19 C18 124.7(6) . .
C11 C19 C14 118.0(5) . .
C18 C19 C14 117.3(6) . .
F3 C20 F2 107.4(5) . .
F3 C20 F1 106.1(6) . .
F2 C20 F1 107.1(6) . .
F3 C20 C13 113.3(5) . .
F2 C20 C13 111.1(6) . .
F1 C20 C13 111.6(5) . .
F6 C21 F4 107.4(6) . .
F6 C21 F5 106.5(5) . .
F4 C21 F5 106.4(5) . .
F6 C21 C15 111.5(6) . .
F4 C21 C15 112.2(6) . .
F5 C21 C15 112.5(5) . .
C13 N1 C14 116.1(5) . .
C7 Fe1 C1 106.2(3) . .
C7 Fe1 C8 41.3(3) . .
C1 Fe1 C8 123.4(3) . .
C7 Fe1 C4 158.0(3) . .
C1 Fe1 C4 68.0(3) . .
C8 Fe1 C4 122.8(3) . .
C7 Fe1 C10 68.6(3) . .
C1 Fe1 C10 159.2(3) . .
C8 Fe1 C10 66.8(3) . .
C4 Fe1 C10 124.2(3) . .
C7 Fe1 C9 67.9(3) . .
C1 Fe1 C9 157.8(3) . .
C8 Fe1 C9 38.3(4) . .
C4 Fe1 C9 108.9(3) . .
C10 Fe1 C9 40.8(3) . .
C7 Fe1 C6 41.4(3) . .
C1 Fe1 C6 123.3(3) . .
C8 Fe1 C6 67.8(3) . .
C4 Fe1 C6 159.4(3) . .
C10 Fe1 C6 39.6(3) . .
C9 Fe1 C6 67.4(3) . .
C7 Fe1 C5 122.0(3) . .
C1 Fe1 C5 41.2(3) . .
C8 Fe1 C5 107.7(3) . .
C4 Fe1 C5 39.8(3) . .
C10 Fe1 C5 158.7(3) . .
C9 Fe1 C5 122.2(3) . .
C6 Fe1 C5 159.7(3) . .
C7 Fe1 C3 160.1(3) . .
C1 Fe1 C3 68.6(3) . .
C8 Fe1 C3 157.5(3) . .
C4 Fe1 C3 39.6(3) . .
C10 Fe1 C3 109.0(3) . .
C9 Fe1 C3 124.1(3) . .
C6 Fe1 C3 124.2(3) . .
C5 Fe1 C3 67.6(3) . .
C7 Fe1 C2 122.8(3) . .
C1 Fe1 C2 41.9(3) . .
C8 Fe1 C2 160.6(3) . .
C4 Fe1 C2 68.0(3) . .
C10 Fe1 C2 122.8(3) . .
C9 Fe1 C2 159.4(3) . .
C6 Fe1 C2 107.9(3) . .
C5 Fe1 C2 69.4(4) . .
C3 Fe1 C2 40.6(3) . .
C32 C31 C35 107.2(7) . .
C32 C31 Br31 126.0(6) . .
C35 C31 Br31 126.6(6) . .
C32 C31 Fe31 69.9(5) . .
C35 C31 Fe31 69.7(4) . .
Br31 C31 Fe31 128.9(4) . .
C33 C32 C31 111.1(8) . .
C33 C32 Fe31 71.9(4) . .
C31 C32 Fe31 70.0(4) . .
C33 C32 H32 124.5 . .
C31 C32 H32 124.5 . .
Fe31 C32 H32 125.3 . .
C32 C33 C34 107.6(7) . .
C32 C33 Fe31 68.7(5) . .
C34 C33 Fe31 70.6(4) . .
C32 C33 H33 126.2 . .
C34 C33 H33 126.2 . .
Fe31 C33 H33 126.0 . .
C35 C34 C33 105.5(7) . .
C35 C34 Fe31 67.2(4) . .
C33 C34 Fe31 68.2(4) . .
C35 C34 H34 127.2 . .
C33 C34 H34 127.2 . .
Fe31 C34 H34 128.8 . .
C31 C35 C34 108.6(7) . .
C31 C35 Fe31 69.2(4) . .
C34 C35 Fe31 72.1(4) . .
C31 C35 H35 125.7 . .
C34 C35 H35 125.7 . .
Fe31 C35 H35 124.6 . .
C40 C36 C37 107.4(5) . .
C40 C36 C41 124.9(6) . .
C37 C36 C41 127.6(6) . .
C40 C36 Fe31 69.0(3) . .
C37 C36 Fe31 69.0(3) . .
C41 C36 Fe31 125.3(4) . .
C38 C37 C36 108.1(6) . .
C38 C37 Fe31 70.0(4) . .
C36 C37 Fe31 69.4(3) . .
C38 C37 H37 126.0 . .
C36 C37 H37 126.0 . .
Fe31 C37 H37 126.2 . .
C37 C38 C39 105.7(6) . .
C37 C38 Fe31 68.8(4) . .
C39 C38 Fe31 68.8(3) . .
C37 C38 H38 127.1 . .
C39 C38 H38 127.1 . .
Fe31 C38 H38 126.8 . .
C40 C39 C38 108.6(6) . .
C40 C39 Fe31 69.3(3) . .
C38 C39 Fe31 68.9(3) . .
C40 C39 H39 125.7 . .
C38 C39 H39 125.7 . .
Fe31 C39 H39 127.7 . .
C39 C40 C36 110.1(6) . .
C39 C40 Fe31 71.2(4) . .
C36 C40 Fe31 70.2(4) . .
C39 C40 H40 125.0 . .
C36 C40 H40 125.0 . .
Fe31 C40 H40 125.2 . .
C42 C41 C49 117.3(5) . .
C42 C41 C36 119.6(5) . .
C49 C41 C36 123.1(5) . .
C41 C42 C43 120.2(5) . .
C41 C42 H42 119.9 . .
C43 C42 H42 119.9 . .
N31 C43 C42 125.3(6) . .
N31 C43 C50 114.3(5) . .
C42 C43 C50 120.4(5) . .
N31 C44 C49 124.0(5) . .
N31 C44 C45 116.9(6) . .
C49 C44 C45 119.1(6) . .
C46 C45 C44 118.9(7) . .
C46 C45 C51 120.6(7) . .
C44 C45 C51 120.5(6) . .
C45 C46 C47 121.9(7) . .
C45 C46 H46 119.1 . .
C47 C46 H46 119.1 . .
C48 C47 C46 120.3(6) . .
C48 C47 H47 119.8 . .
C46 C47 H47 119.8 . .
C47 C48 C49 119.6(6) . .
C47 C48 H48 120.2 . .
C49 C48 H48 120.2 . .
C48 C49 C44 120.3(6) . .
C48 C49 C41 122.4(5) . .
C44 C49 C41 117.3(5) . .
F32 C50 F31 106.9(6) . .
F32 C50 F33 107.0(5) . .
F31 C50 F33 105.4(5) . .
F32 C50 C43 112.0(6) . .
F31 C50 C43 111.8(5) . .
F33 C50 C43 113.3(5) . .
F35 C51 F36 107.0(5) . .
F35 C51 F34 106.2(5) . .
F36 C51 F34 105.6(5) . .
F35 C51 C45 112.4(6) . .
F36 C51 C45 112.3(6) . .
F34 C51 C45 112.9(6) . .
C43 N31 C44 115.8(5) . .
C32 Fe31 C31 40.2(3) . .
C32 Fe31 C35 67.9(4) . .
C31 Fe31 C35 41.1(3) . .
C32 Fe31 C33 39.4(3) . .
C31 Fe31 C33 67.9(3) . .
C35 Fe31 C33 68.6(3) . .
C32 Fe31 C40 125.1(3) . .
C31 Fe31 C40 106.6(3) . .
C35 Fe31 C40 119.9(3) . .
C33 Fe31 C40 161.3(3) . .
C32 Fe31 C37 124.5(3) . .
C31 Fe31 C37 159.3(3) . .
C35 Fe31 C37 158.8(3) . .
C33 Fe31 C37 109.0(3) . .
C40 Fe31 C37 69.4(3) . .
C32 Fe31 C36 110.2(3) . .
C31 Fe31 C36 122.2(3) . .
C35 Fe31 C36 156.8(3) . .
C33 Fe31 C36 125.7(3) . .
C40 Fe31 C36 40.8(3) . .
C37 Fe31 C36 41.6(3) . .
C32 Fe31 C39 158.5(3) . .
C31 Fe31 C39 121.2(3) . .
C35 Fe31 C39 104.8(3) . .
C33 Fe31 C39 158.8(3) . .
C40 Fe31 C39 39.5(3) . .
C37 Fe31 C39 69.4(3) . .
C36 Fe31 C39 68.1(3) . .
C32 Fe31 C38 158.9(3) . .
C31 Fe31 C38 158.1(3) . .
C35 Fe31 C38 120.9(3) . .
C33 Fe31 C38 122.5(3) . .
C40 Fe31 C38 69.4(3) . .
C37 Fe31 C38 41.2(3) . .
C36 Fe31 C38 69.6(3) . .
C39 Fe31 C38 42.3(3) . .
C32 Fe31 C34 67.7(3) . .
C31 Fe31 C34 68.6(3) . .
C35 Fe31 C34 40.7(3) . .
C33 Fe31 C34 41.2(3) . .
C40 Fe31 C34 155.4(3) . .
C37 Fe31 C34 123.6(3) . .
C36 Fe31 C34 161.9(3) . .
C39 Fe31 C34 120.9(3) . .
C38 Fe31 C34 105.7(3) . .

loop_
_geom_bond_atom_site_label_1
_geom_bond_atom_site_label_2
_geom_bond_distance
_geom_bond_site_symmetry_2
C1 C5 1.448(11) .
C1 C2 1.478(10) .
C1 Br1 1.852(7) .
C1 Fe1 2.041(7) .
C2 C3 1.446(9) .
C2 Fe1 2.093(8) .
C2 H2 0.9500 .
C3 C4 1.396(10) .
C3 Fe1 2.077(7) .
C3 H3 0.9500 .
C4 C5 1.403(11) .
C4 Fe1 2.045(6) .
C4 H4 0.9500 .
C5 Fe1 2.071(9) .
C5 H5 0.9500 .
C6 C10 1.393(10) .
C6 C7 1.443(9) .
C6 C11 1.487(8) .
C6 Fe1 2.056(6) .
C7 C8 1.433(9) .
C7 Fe1 2.023(6) .
C7 H7 0.9500 .
C8 C9 1.344(14) .
C8 Fe1 2.044(7) .
C8 H8 0.9500 .
C9 C10 1.429(10) .
C9 Fe1 2.051(7) .
C9 H9 0.9500 .
C10 Fe1 2.051(6) .
C10 H10 0.9500 .
C11 C12 1.368(8) .
C11 C19 1.413(8) .
C12 C13 1.413(8) .
C12 H12 0.9500 .
C13 N1 1.284(8) .
C13 C20 1.539(9) .
C14 N1 1.372(8) .
C14 C15 1.430(10) .
C14 C19 1.435(8) .
C15 C16 1.366(9) .
C15 C21 1.500(10) .
C16 C17 1.406(9) .
C16 H16 0.9500 .
C17 C18 1.352(9) .
C17 H17 0.9500 .
C18 C19 1.424(9) .
C18 H18 0.9500 .
C20 F3 1.310(7) .
C20 F2 1.312(8) .
C20 F1 1.325(8) .
C21 F6 1.325(9) .
C21 F4 1.331(8) .
C21 F5 1.345(8) .
C31 C32 1.369(10) .
C31 C35 1.403(11) .
C31 Br31 1.865(7) .
C31 Fe31 1.993(7) .
C32 C33 1.358(10) .
C32 Fe31 1.992(8) .
C32 H32 0.9500 .
C33 C34 1.442(9) .
C33 Fe31 2.032(7) .
C33 H33 0.9500 .
C34 C35 1.414(11) .
C34 Fe31 2.065(7) .
C34 H34 0.9500 .
C35 Fe31 2.001(8) .
C35 H35 0.9500 .
C36 C40 1.423(9) .
C36 C37 1.454(9) .
C36 C41 1.479(8) .
C36 Fe31 2.048(6) .
C37 C38 1.443(10) .
C37 Fe31 2.043(7) .
C37 H37 0.9500 .
C38 C39 1.485(12) .
C38 Fe31 2.059(6) .
C38 H38 0.9500 .
C39 C40 1.381(9) .
C39 Fe31 2.057(7) .
C39 H39 0.9500 .
C40 Fe31 2.033(6) .
C40 H40 0.9500 .
C41 C42 1.373(8) .
C41 C49 1.432(9) .
C42 C43 1.377(9) .
C42 H42 0.9500 .
C43 N31 1.331(8) .
C43 C50 1.499(9) .
C44 N31 1.353(8) .
C44 C49 1.420(8) .
C44 C45 1.433(10) .
C45 C46 1.387(10) .
C45 C51 1.485(11) .
C46 C47 1.393(9) .
C46 H46 0.9500 .
C47 C48 1.391(9) .
C47 H47 0.9500 .
C48 C49 1.413(9) .
C48 H48 0.9500 .
C50 F32 1.314(8) .
C50 F31 1.333(8) .
C50 F33 1.334(7) .
C51 F35 1.337(8) .
C51 F36 1.353(9) .
C51 F34 1.359(7) .
